data_7112061
loop_
_publ_author_name
'Hong-Gang Cheng'
'Bin Feng'
'Li-Yan Chen'
'Wei Guo'
'Xiao-Ye Yu'
'Liang-Qiu Lu'
'Jia-Rong Chen'
'Wen-Jing Xiao'

_publ_section_title
;
 Rational design of sulfoxide-phosphine ligands for Pd-catalyzed
 enantioselective allylic alkylation reactions
;
_journal_name_full Chem.Commun.
_journal_page_first 2873
_journal_paper_doi 10.1039/c3cc49488h
_journal_volume 50
_journal_year 2014
_chemical_absolute_configuration ad
_chemical_formula_sum 'C41 H34 Cl3 N O2 P S'
_chemical_formula_weight 742.07
_chemical_name_systematic
; 
 ? 
;
_space_group_IT_number 19
_symmetry_cell_setting orthorhombic
_symmetry_space_group_name_Hall 'P 2ac 2ab'
_symmetry_space_group_name_H-M 'P 21 21 21'
_atom_sites_solution_hydrogens geom
_atom_sites_solution_primary direct
_atom_sites_solution_secondary difmap
_audit_creation_method SHELXL-97
_cell_angle_alpha 90.00
_cell_angle_beta 90.00
_cell_angle_gamma 90.00
_cell_formula_units_Z 4
_cell_length_a 11.247(3)
_cell_length_b 17.258(4)
_cell_length_c 19.487(5)
_cell_measurement_reflns_used 2406
_cell_measurement_temperature 100(2)
_cell_measurement_theta_max 18.54
_cell_measurement_theta_min 2.36
_cell_volume 3782.4(17)
_computing_cell_refinement 'Bruker SAINT'
_computing_data_collection 'Bruker APEX2'
_computing_data_reduction 'Bruker SAINT'
_computing_molecular_graphics 'Bruker SHELXTL'
_computing_publication_material 'Bruker SHELXTL'
_computing_structure_refinement 'SHELXL-97 (Sheldrick, 1997)'
_computing_structure_solution 'SHELXS-97 (Sheldrick, 1990)'
_diffrn_ambient_temperature 100(2)
_diffrn_measured_fraction_theta_full 0.999
_diffrn_measured_fraction_theta_max 0.999
_diffrn_measurement_device_type 'Bruker APEX-II CCD'
_diffrn_measurement_method '\f and \w scans'
_diffrn_radiation_monochromator graphite
_diffrn_radiation_source 'fine-focus sealed tube'
_diffrn_radiation_type MoK\a
_diffrn_radiation_wavelength 0.71073
_diffrn_reflns_av_R_equivalents 0.0889
_diffrn_reflns_av_sigmaI/netI 0.0797
_diffrn_reflns_limit_h_max 13
_diffrn_reflns_limit_h_min -13
_diffrn_reflns_limit_k_max 19
_diffrn_reflns_limit_k_min -20
_diffrn_reflns_limit_l_max 23
_diffrn_reflns_limit_l_min -23
_diffrn_reflns_number 26788
_diffrn_reflns_theta_full 25.01
_diffrn_reflns_theta_max 25.01
_diffrn_reflns_theta_min 1.58
_diffrn_standards_number 0
_exptl_absorpt_coefficient_mu 0.376
_exptl_absorpt_correction_T_max 0.9925
_exptl_absorpt_correction_T_min 0.9815
_exptl_absorpt_correction_type none
_exptl_crystal_density_diffrn 1.303
_exptl_crystal_density_method 'not measured'
_exptl_crystal_F_000 1540
_exptl_crystal_size_max 0.05
_exptl_crystal_size_mid 0.02
_exptl_crystal_size_min 0.02
_refine_diff_density_max 0.496
_refine_diff_density_min -0.511
_refine_diff_density_rms 0.050
_refine_ls_abs_structure_details 'Flack H D (1983), Acta Cryst. A39, 876-881'
_refine_ls_abs_structure_Flack 0.01(10)
_refine_ls_extinction_method none
_refine_ls_goodness_of_fit_ref 1.028
_refine_ls_hydrogen_treatment constr
_refine_ls_matrix_type full
_refine_ls_number_parameters 498
_refine_ls_number_reflns 6671
_refine_ls_number_restraints 85
_refine_ls_restrained_S_all 1.035
_refine_ls_R_factor_all 0.1056
_refine_ls_R_factor_gt 0.0603
_refine_ls_shift/su_max 0.000
_refine_ls_shift/su_mean 0.000
_refine_ls_structure_factor_coef Fsqd
_refine_ls_weighting_details 'calc w=1/[\s^2^(Fo^2^)+(0.0784P)^2^+0.3189P] where P=(Fo^2^+2Fc^2^)/3'
_refine_ls_weighting_scheme calc
_refine_ls_wR_factor_gt 0.1385
_refine_ls_wR_factor_ref 0.1627
_reflns_number_gt 4315
_reflns_number_total 6671
_reflns_threshold_expression >2sigma(I)
_cod_data_source_file c3cc49488h.txt
_cod_data_source_block e:\130725d\work\mo_130725d_0m
_cod_original_cell_volume 3782.4(16)
_cod_original_sg_symbol_H-M P2(1)2(1)2(1)
_cod_database_code 7112061

loop_
_symmetry_equiv_pos_as_xyz
'x, y, z'
'-x+1/2, -y, z+1/2'
'-x, y+1/2, -z+1/2'
'x+1/2, -y+1/2, -z'

loop_
_atom_site_label
_atom_site_type_symbol
_atom_site_fract_x
_atom_site_fract_y
_atom_site_fract_z
_atom_site_U_iso_or_equiv
_atom_site_adp_type
_atom_site_occupancy
_atom_site_symmetry_multiplicity
_atom_site_calc_flag
_atom_site_refinement_flags
_atom_site_disorder_assembly
_atom_site_disorder_group
C1 C 0.0793(17) 0.3026(6) 0.9221(12) 0.049(5) Uani 0.47(2) 1 d PDU A 1
C2 C -0.0327(19) 0.2962(9) 0.8979(13) 0.075(6) Uani 0.47(2) 1 d PDU A 1
H2 H -0.0800 0.3404 0.8879 0.090 Uiso 0.47(2) 1 calc PR A 1
C3 C -0.076(2) 0.2199(10) 0.8883(11) 0.097(7) Uani 0.47(2) 1 d PDU A 1
H3 H -0.1495 0.2120 0.8656 0.116 Uiso 0.47(2) 1 calc PR A 1
C4 C -0.015(2) 0.1600(9) 0.9103(9) 0.061(5) Uani 0.47(2) 1 d PDU A 1
H4 H -0.0520 0.1105 0.9111 0.073 Uiso 0.47(2) 1 calc PR A 1
C5 C 0.111(2) 0.1674(8) 0.9341(9) 0.082(6) Uani 0.47(2) 1 d PDU A 1
H5 H 0.1586 0.1232 0.9428 0.099 Uiso 0.47(2) 1 calc PR A 1
C6 C 0.1535(18) 0.2417(8) 0.9429(11) 0.075(5) Uani 0.47(2) 1 d PDU A 1
H6 H 0.2298 0.2511 0.9620 0.090 Uiso 0.47(2) 1 calc PR A 1
C1' C 0.0412(16) 0.3147(7) 0.9193(12) 0.064(5) Uani 0.53(2) 1 d PDU A 2
C2' C -0.0751(18) 0.3101(9) 0.8939(12) 0.085(6) Uani 0.53(2) 1 d PDU A 2
H2' H -0.1136 0.3568 0.8807 0.102 Uiso 0.53(2) 1 calc PR A 2
C3' C -0.138(2) 0.2403(9) 0.8870(9) 0.097(6) Uani 0.53(2) 1 d PDU A 2
H3' H -0.2183 0.2415 0.8727 0.117 Uiso 0.53(2) 1 calc PR A 2
C4' C -0.086(2) 0.1723(8) 0.9000(8) 0.086(5) Uani 0.53(2) 1 d PDU A 2
H4' H -0.1307 0.1259 0.8949 0.103 Uiso 0.53(2) 1 calc PR A 2
C5' C 0.041(2) 0.1679(8) 0.9228(8) 0.064(5) Uani 0.53(2) 1 d PDU A 2
H5' H 0.0816 0.1202 0.9301 0.077 Uiso 0.53(2) 1 calc PR A 2
C6' C 0.0954(19) 0.2391(6) 0.9322(8) 0.067(4) Uani 0.53(2) 1 d PDU A 2
H6' H 0.1750 0.2388 0.9485 0.081 Uiso 0.53(2) 1 calc PR A 2
C7 C 0.0810(5) 0.4293(3) 1.0191(2) 0.0522(13) Uani 1 1 d . A .
C8 C -0.0158(5) 0.3940(3) 1.0503(3) 0.0666(16) Uani 1 1 d . . .
H8 H -0.0533 0.3519 1.0275 0.080 Uiso 1 1 calc R . .
C9 C -0.0602(6) 0.4175(3) 1.1132(3) 0.0709(17) Uani 1 1 d . . .
H9 H -0.1259 0.3913 1.1332 0.085 Uiso 1 1 calc R . .
C10 C -0.0085(6) 0.4791(3) 1.1466(3) 0.0653(16) Uani 1 1 d . . .
H10 H -0.0391 0.4968 1.1892 0.078 Uiso 1 1 calc R . .
C11 C 0.0885(5) 0.5146(3) 1.1169(3) 0.0589(15) Uani 1 1 d . . .
H11 H 0.1252 0.5567 1.1401 0.071 Uiso 1 1 calc R . .
C12 C 0.1337(5) 0.4910(3) 1.0550(3) 0.0511(13) Uani 1 1 d . . .
C13 C 0.0599(6) 0.4639(3) 0.8767(3) 0.0597(15) Uani 1 1 d . A .
C14 C 0.0970(6) 0.4665(3) 0.8089(3) 0.0717(17) Uani 1 1 d . . .
H14 H 0.1630 0.4357 0.7953 0.086 Uiso 1 1 calc R . .
C15 C 0.0418(7) 0.5120(4) 0.7604(3) 0.084(2) Uani 1 1 d . . .
H15 H 0.0684 0.5116 0.7141 0.101 Uiso 1 1 calc R . .
C16 C -0.0524(8) 0.5580(4) 0.7796(4) 0.091(2) Uani 1 1 d . . .
H16 H -0.0916 0.5896 0.7468 0.109 Uiso 1 1 calc R . .
C17 C -0.0887(7) 0.5578(3) 0.8460(4) 0.092(2) Uani 1 1 d . . .
H17 H -0.1536 0.5895 0.8596 0.110 Uiso 1 1 calc R . .
C18 C -0.0323(6) 0.5122(3) 0.8938(3) 0.0741(17) Uani 1 1 d . . .
H18 H -0.0581 0.5141 0.9402 0.089 Uiso 1 1 calc R . .
C19 C 0.2398(5) 0.5334(3) 1.0270(3) 0.0525(13) Uani 1 1 d . . .
C20 C 0.3107(4) 0.6605(2) 0.9863(2) 0.0399(11) Uani 1 1 d . . .
H20 H 0.3904 0.6418 1.0019 0.048 Uiso 1 1 calc R . .
C21 C 0.3078(4) 0.6585(2) 0.9079(2) 0.0404(11) Uani 1 1 d . . .
C22 C 0.2056(5) 0.6774(3) 0.8715(2) 0.0517(12) Uani 1 1 d . . .
H22 H 0.1356 0.6926 0.8952 0.062 Uiso 1 1 calc R . .
C23 C 0.2058(6) 0.6740(3) 0.8009(3) 0.0631(14) Uani 1 1 d . . .
H23 H 0.1367 0.6886 0.7760 0.076 Uiso 1 1 calc R . .
C24 C 0.3062(6) 0.6496(4) 0.7661(3) 0.0710(17) Uani 1 1 d . . .
H24 H 0.3054 0.6468 0.7174 0.085 Uiso 1 1 calc R . .
C25 C 0.4064(6) 0.6295(3) 0.8014(3) 0.0718(17) Uani 1 1 d . . .
H25 H 0.4751 0.6126 0.7773 0.086 Uiso 1 1 calc R . .
C26 C 0.4081(5) 0.6339(3) 0.8728(3) 0.0579(14) Uani 1 1 d . . .
H26 H 0.4779 0.6201 0.8974 0.070 Uiso 1 1 calc R . .
C27 C 0.2864(4) 0.7397(2) 1.0199(2) 0.0351(10) Uani 1 1 d . . .
H27 H 0.2030 0.7550 1.0085 0.042 Uiso 1 1 calc R . .
C28 C 0.2972(4) 0.7365(2) 1.0977(2) 0.0398(11) Uani 1 1 d . . .
C29 C 0.2046(5) 0.7624(3) 1.1384(2) 0.0528(13) Uani 1 1 d . . .
H29 H 0.1339 0.7812 1.1176 0.063 Uiso 1 1 calc R . .
C30 C 0.2138(6) 0.7613(4) 1.2095(3) 0.0699(16) Uani 1 1 d . . .
H30 H 0.1491 0.7789 1.2367 0.084 Uiso 1 1 calc R . .
C31 C 0.3161(6) 0.7349(4) 1.2409(3) 0.0737(18) Uani 1 1 d . . .
H31 H 0.3222 0.7339 1.2895 0.088 Uiso 1 1 calc R . .
C32 C 0.4092(6) 0.7102(3) 1.2006(3) 0.0685(16) Uani 1 1 d . . .
H32 H 0.4805 0.6925 1.2215 0.082 Uiso 1 1 calc R . .
C33 C 0.3996(5) 0.7109(3) 1.1296(3) 0.0565(13) Uani 1 1 d . . .
H33 H 0.4645 0.6935 1.1025 0.068 Uiso 1 1 calc R . .
C34 C 0.3223(4) 0.8481(2) 0.9120(2) 0.0383(10) Uani 1 1 d . . .
C35 C 0.2196(4) 0.8944(3) 0.9126(2) 0.0501(12) Uani 1 1 d . . .
C36 C 0.1767(5) 0.9178(3) 0.8483(3) 0.0670(16) Uani 1 1 d . . .
H36 H 0.1078 0.9496 0.8468 0.080 Uiso 1 1 calc R . .
C37 C 0.2290(6) 0.8971(4) 0.7881(3) 0.0767(18) Uani 1 1 d . . .
H37 H 0.1949 0.9125 0.7456 0.092 Uiso 1 1 calc R . .
C38 C 0.3333(6) 0.8531(3) 0.7892(3) 0.0637(15) Uani 1 1 d . . .
H38 H 0.3719 0.8395 0.7475 0.076 Uiso 1 1 calc R . .
C39 C 0.3804(5) 0.8292(3) 0.8524(2) 0.0498(12) Uani 1 1 d . . .
H39 H 0.4521 0.8001 0.8539 0.060 Uiso 1 1 calc R . .
C40 C 0.1590(5) 0.9187(3) 0.9771(3) 0.0726(17) Uani 1 1 d . . .
H40A H 0.1006 0.9591 0.9668 0.109 Uiso 1 1 calc R . .
H40B H 0.2181 0.9389 1.0095 0.109 Uiso 1 1 calc R . .
H40C H 0.1186 0.8740 0.9975 0.109 Uiso 1 1 calc R . .
C41 C 0.4782(7) 0.3928(5) 0.8878(4) 0.111(3) Uani 1 1 d . . .
H41 H 0.4286 0.4116 0.9270 0.134 Uiso 1 1 calc R . .
Cl1 Cl 0.4739(3) 0.29291(12) 0.88725(12) 0.1276(8) Uani 1 1 d . . .
Cl2 Cl 0.4102(2) 0.42384(15) 0.81001(13) 0.1383(10) Uani 1 1 d . . .
Cl3 Cl 0.6147(3) 0.4312(2) 0.89565(15) 0.1766(14) Uani 1 1 d . . .
N1 N 0.2201(3) 0.6090(2) 1.01419(18) 0.0414(9) Uani 1 1 d . . .
O1 O 0.3379(4) 0.5036(2) 1.0164(3) 0.0998(16) Uani 1 1 d . . .
O2 O 0.5066(3) 0.78554(19) 0.97740(16) 0.0510(8) Uani 1 1 d . . .
P1 P 0.13939(15) 0.39882(8) 0.93495(7) 0.0652(4) Uani 1 1 d D . .
S1 S 0.38630(10) 0.81980(6) 0.99249(6) 0.0396(3) Uani 1 1 d . . .

loop_
_atom_site_aniso_label
_atom_site_aniso_U_11
_atom_site_aniso_U_22
_atom_site_aniso_U_33
_atom_site_aniso_U_23
_atom_site_aniso_U_13
_atom_site_aniso_U_12
C1 0.074(8) 0.022(7) 0.050(7) -0.001(5) 0.021(7) 0.018(5)
C2 0.083(10) 0.056(8) 0.086(9) -0.002(7) 0.009(8) 0.008(8)
C3 0.098(10) 0.093(10) 0.099(10) -0.011(8) -0.004(8) -0.027(8)
C4 0.054(9) 0.051(7) 0.080(9) 0.002(6) -0.011(7) -0.007(7)
C5 0.095(10) 0.065(8) 0.087(8) 0.005(6) 0.019(8) 0.010(7)
C6 0.069(9) 0.082(9) 0.073(8) 0.006(6) 0.003(7) 0.007(7)
C1' 0.081(9) 0.056(8) 0.055(7) -0.002(6) 0.010(7) 0.018(7)
C2' 0.095(9) 0.062(8) 0.098(9) -0.010(7) -0.005(8) -0.020(7)
C3' 0.103(9) 0.082(8) 0.107(9) -0.030(7) -0.007(8) -0.012(7)
C4' 0.111(10) 0.065(8) 0.081(7) 0.006(6) -0.003(7) -0.010(7)
C5' 0.068(9) 0.049(7) 0.075(7) 0.000(5) -0.017(7) 0.002(7)
C6' 0.090(9) 0.057(7) 0.055(6) 0.002(5) -0.008(7) 0.017(6)
C7 0.069(4) 0.037(2) 0.051(3) 0.007(2) 0.005(3) -0.003(2)
C8 0.087(4) 0.050(3) 0.063(3) -0.007(3) 0.016(3) -0.021(3)
C9 0.093(5) 0.056(4) 0.063(4) 0.010(3) 0.024(3) -0.017(3)
C10 0.100(5) 0.049(3) 0.046(3) 0.001(3) 0.019(3) 0.007(3)
C11 0.088(4) 0.034(3) 0.055(3) 0.001(2) 0.000(3) 0.002(3)
C12 0.057(3) 0.035(2) 0.062(3) 0.014(2) 0.002(3) 0.004(2)
C13 0.089(4) 0.043(3) 0.047(3) -0.003(2) 0.002(3) -0.014(3)
C14 0.081(4) 0.060(3) 0.073(4) -0.002(3) 0.006(3) -0.016(3)
C15 0.124(6) 0.076(5) 0.053(4) 0.002(4) -0.010(4) -0.039(5)
C16 0.142(7) 0.056(4) 0.074(5) -0.003(3) -0.036(5) -0.019(4)
C17 0.139(7) 0.061(4) 0.076(5) -0.015(3) -0.019(4) 0.024(4)
C18 0.104(5) 0.063(4) 0.056(4) -0.008(3) 0.006(3) 0.009(4)
C19 0.049(3) 0.038(3) 0.070(4) 0.000(2) -0.004(3) 0.001(2)
C20 0.032(2) 0.038(3) 0.050(3) 0.003(2) 0.000(2) 0.0028(18)
C21 0.039(3) 0.034(2) 0.048(3) -0.006(2) 0.004(2) -0.003(2)
C22 0.052(3) 0.051(3) 0.052(3) 0.000(2) -0.003(2) -0.004(3)
C23 0.077(4) 0.057(3) 0.055(3) 0.000(3) -0.013(3) -0.007(3)
C24 0.096(5) 0.067(4) 0.050(3) -0.006(3) -0.004(4) -0.008(4)
C25 0.083(5) 0.066(4) 0.067(4) -0.014(3) 0.016(3) 0.002(3)
C26 0.062(4) 0.056(3) 0.056(3) -0.012(2) 0.002(3) 0.002(3)
C27 0.030(2) 0.033(2) 0.042(3) 0.0035(19) -0.0011(19) -0.0039(18)
C28 0.040(3) 0.039(2) 0.041(3) 0.004(2) 0.000(2) -0.007(2)
C29 0.049(3) 0.063(3) 0.047(3) 0.003(2) -0.004(2) 0.004(3)
C30 0.077(4) 0.083(4) 0.049(3) -0.002(3) 0.013(3) -0.002(3)
C31 0.100(5) 0.083(4) 0.037(3) 0.007(3) -0.007(3) -0.002(4)
C32 0.069(4) 0.073(4) 0.064(4) 0.020(3) -0.016(3) 0.001(3)
C33 0.050(3) 0.066(3) 0.054(3) 0.005(2) -0.006(3) 0.005(3)
C34 0.032(3) 0.035(2) 0.048(3) 0.006(2) 0.004(2) -0.0067(19)
C35 0.048(3) 0.044(3) 0.058(3) 0.006(2) -0.001(2) 0.005(2)
C36 0.058(4) 0.066(4) 0.078(4) 0.025(3) -0.018(3) 0.007(3)
C37 0.088(5) 0.087(5) 0.054(4) 0.021(3) -0.015(3) -0.006(4)
C38 0.079(4) 0.065(3) 0.047(3) 0.008(3) 0.002(3) -0.013(3)
C39 0.060(3) 0.042(3) 0.048(3) 0.009(2) 0.003(3) -0.004(3)
C40 0.068(4) 0.069(4) 0.081(4) 0.006(3) 0.011(3) 0.022(3)
C41 0.119(6) 0.121(6) 0.094(5) -0.062(5) 0.031(5) -0.032(5)
Cl1 0.170(2) 0.0818(13) 0.1311(17) 0.0164(12) -0.0032(16) 0.0004(14)
Cl2 0.1185(18) 0.150(2) 0.147(2) 0.0603(16) 0.0361(15) 0.0364(15)
Cl3 0.142(2) 0.217(3) 0.171(2) -0.110(2) 0.0288(18) -0.068(2)
N1 0.038(2) 0.034(2) 0.052(2) 0.0054(18) -0.0012(18) -0.0030(17)
O1 0.068(3) 0.052(2) 0.179(5) 0.022(3) 0.023(3) 0.014(2)
O2 0.0287(17) 0.061(2) 0.063(2) 0.0099(16) -0.0039(15) -0.0024(15)
P1 0.0868(12) 0.0524(8) 0.0564(9) 0.0020(7) 0.0166(8) 0.0017(8)
S1 0.0346(6) 0.0406(6) 0.0435(6) 0.0007(5) -0.0013(5) -0.0048(5)

loop_
_atom_type_symbol
_atom_type_description
_atom_type_scat_dispersion_real
_atom_type_scat_dispersion_imag
_atom_type_scat_source
C C 0.0033 0.0016 'International Tables Vol C Tables 4.2.6.8 and 6.1.1.4'
H H 0.0000 0.0000 'International Tables Vol C Tables 4.2.6.8 and 6.1.1.4'
N N 0.0061 0.0033 'International Tables Vol C Tables 4.2.6.8 and 6.1.1.4'
O O 0.0106 0.0060 'International Tables Vol C Tables 4.2.6.8 and 6.1.1.4'
P P 0.1023 0.0942 'International Tables Vol C Tables 4.2.6.8 and 6.1.1.4'
S S 0.1246 0.1234 'International Tables Vol C Tables 4.2.6.8 and 6.1.1.4'
Cl Cl 0.1484 0.1585 'International Tables Vol C Tables 4.2.6.8 and 6.1.1.4'

loop_
_geom_angle_atom_site_label_1
_geom_angle_atom_site_label_2
_geom_angle_atom_site_label_3
_geom_angle
C2 C1 C6 126.5(12)
C2 C1 P1 118.2(12)
C6 C1 P1 115.2(12)
C1 C2 C3 116.2(16)
C1 C2 H2 121.9
C3 C2 H2 121.9
C4 C3 C2 120.9(18)
C4 C3 H3 119.6
C2 C3 H3 119.6
C3 C4 C5 121.8(15)
C3 C4 H4 119.1
C5 C4 H4 119.1
C6 C5 C4 116.7(15)
C6 C5 H5 121.7
C4 C5 H5 121.7
C5 C6 C1 116.9(15)
C5 C6 H6 121.5
C1 C6 H6 121.5
C2' C1' C6' 113.6(11)
C2' C1' P1 131.3(12)
C6' C1' P1 115.0(11)
C1' C2' C3' 123.4(16)
C1' C2' H2' 118.3
C3' C2' H2' 118.3
C4' C3' C2' 121.4(17)
C4' C3' H3' 119.3
C2' C3' H3' 119.3
C3' C4' C5' 121.0(14)
C3' C4' H4' 119.5
C5' C4' H4' 119.5
C6' C5' C4' 114.4(13)
C6' C5' H5' 122.8
C4' C5' H5' 122.8
C5' C6' C1' 126.0(15)
C5' C6' H6' 117.0
C1' C6' H6' 117.0
C8 C7 C12 116.5(5)
C8 C7 P1 123.0(4)
C12 C7 P1 120.5(4)
C9 C8 C7 122.8(5)
C9 C8 H8 118.6
C7 C8 H8 118.6
C10 C9 C8 119.6(5)
C10 C9 H9 120.2
C8 C9 H9 120.2
C9 C10 C11 118.7(5)
C9 C10 H10 120.7
C11 C10 H10 120.7
C12 C11 C10 122.0(5)
C12 C11 H11 119.0
C10 C11 H11 119.0
C11 C12 C7 120.4(5)
C11 C12 C19 117.9(5)
C7 C12 C19 121.6(5)
C18 C13 C14 116.1(5)
C18 C13 P1 126.3(4)
C14 C13 P1 117.6(5)
C15 C14 C13 122.4(6)
C15 C14 H14 118.8
C13 C14 H14 118.8
C16 C15 C14 119.3(6)
C16 C15 H15 120.3
C14 C15 H15 120.3
C17 C16 C15 119.4(7)
C17 C16 H16 120.3
C15 C16 H16 120.3
C16 C17 C18 120.6(7)
C16 C17 H17 119.7
C18 C17 H17 119.7
C13 C18 C17 122.2(6)
C13 C18 H18 118.9
C17 C18 H18 118.9
O1 C19 N1 121.3(5)
O1 C19 C12 124.6(4)
N1 C19 C12 114.1(4)
N1 C20 C21 110.1(4)
N1 C20 C27 105.0(3)
C21 C20 C27 116.2(3)
N1 C20 H20 108.4
C21 C20 H20 108.4
C27 C20 H20 108.4
C26 C21 C22 119.6(4)
C26 C21 C20 118.8(4)
C22 C21 C20 121.5(4)
C23 C22 C21 119.9(5)
C23 C22 H22 120.1
C21 C22 H22 120.1
C22 C23 C24 120.4(5)
C22 C23 H23 119.8
C24 C23 H23 119.8
C25 C24 C23 120.2(5)
C25 C24 H24 119.9
C23 C24 H24 119.9
C24 C25 C26 120.1(6)
C24 C25 H25 120.0
C26 C25 H25 120.0
C21 C26 C25 119.8(5)
C21 C26 H26 120.1
C25 C26 H26 120.1
C28 C27 C20 112.2(3)
C28 C27 S1 105.4(3)
C20 C27 S1 115.5(3)
C28 C27 H27 107.9
C20 C27 H27 107.9
S1 C27 H27 107.9
C33 C28 C29 118.2(4)
C33 C28 C27 121.8(4)
C29 C28 C27 120.0(4)
C28 C29 C30 120.8(5)
C28 C29 H29 119.6
C30 C29 H29 119.6
C31 C30 C29 120.6(6)
C31 C30 H30 119.7
C29 C30 H30 119.7
C32 C31 C30 118.9(5)
C32 C31 H31 120.5
C30 C31 H31 120.5
C31 C32 C33 120.4(5)
C31 C32 H32 119.8
C33 C32 H32 119.8
C28 C33 C32 121.1(5)
C28 C33 H33 119.4
C32 C33 H33 119.4
C39 C34 C35 122.2(4)
C39 C34 S1 119.0(4)
C35 C34 S1 118.6(3)
C36 C35 C34 116.1(5)
C36 C35 C40 121.0(5)
C34 C35 C40 122.9(4)
C37 C36 C35 123.1(5)
C37 C36 H36 118.4
C35 C36 H36 118.4
C36 C37 C38 119.4(5)
C36 C37 H37 120.3
C38 C37 H37 120.3
C37 C38 C39 119.4(5)
C37 C38 H38 120.3
C39 C38 H38 120.3
C34 C39 C38 119.6(5)
C34 C39 H39 120.2
C38 C39 H39 120.2
C35 C40 H40A 109.5
C35 C40 H40B 109.5
H40A C40 H40B 109.5
C35 C40 H40C 109.5
H40A C40 H40C 109.5
H40B C40 H40C 109.5
Cl3 C41 Cl1 114.9(5)
Cl3 C41 Cl2 110.6(5)
Cl1 C41 Cl2 106.5(4)
Cl3 C41 H41 108.2
Cl1 C41 H41 108.2
Cl2 C41 H41 108.2
C19 N1 C20 123.0(4)
C1 P1 C13 107.2(7)
C1 P1 C7 104.6(7)
C13 P1 C7 101.7(2)
C1 P1 C1' 15.0(6)
C13 P1 C1' 95.0(6)
C7 P1 C1' 99.1(8)
O2 S1 C34 107.27(19)
O2 S1 C27 107.9(2)
C34 S1 C27 102.22(19)

loop_
_geom_bond_atom_site_label_1
_geom_bond_atom_site_label_2
_geom_bond_distance
C1 C2 1.350(19)
C1 C6 1.402(16)
C1 P1 1.809(9)
C2 C3 1.416(15)
C2 H2 0.9500
C3 C4 1.31(2)
C3 H3 0.9500
C4 C5 1.49(2)
C4 H4 0.9500
C5 C6 1.381(17)
C5 H5 0.9500
C6 H6 0.9500
C1' C2' 1.400(18)
C1' C6' 1.462(15)
C1' P1 1.849(9)
C2' C3' 1.402(14)
C2' H2' 0.9500
C3' C4' 1.33(2)
C3' H3' 0.9500
C4' C5' 1.503(19)
C4' H4' 0.9500
C5' C6' 1.382(16)
C5' H5' 0.9500
C6' H6' 0.9500
C7 C8 1.388(7)
C7 C12 1.405(7)
C7 P1 1.843(5)
C8 C9 1.383(7)
C8 H8 0.9500
C9 C10 1.375(8)
C9 H9 0.9500
C10 C11 1.378(8)
C10 H10 0.9500
C11 C12 1.372(7)
C11 H11 0.9500
C12 C19 1.502(7)
C13 C18 1.371(8)
C13 C14 1.388(8)
C13 P1 1.830(6)
C14 C15 1.377(9)
C14 H14 0.9500
C15 C16 1.376(10)
C15 H15 0.9500
C16 C17 1.357(9)
C16 H16 0.9500
C17 C18 1.374(8)
C17 H17 0.9500
C18 H18 0.9500
C19 O1 1.235(6)
C19 N1 1.347(6)
C20 N1 1.458(5)
C20 C21 1.529(6)
C20 C27 1.541(6)
C20 H20 1.0000
C21 C26 1.385(7)
C21 C22 1.390(6)
C22 C23 1.376(7)
C22 H22 0.9500
C23 C24 1.383(8)
C23 H23 0.9500
C24 C25 1.366(8)
C24 H24 0.9500
C25 C26 1.394(8)
C25 H25 0.9500
C26 H26 0.9500
C27 C28 1.521(6)
C27 S1 1.860(4)
C27 H27 1.0000
C28 C33 1.381(7)
C28 C29 1.385(7)
C29 C30 1.388(7)
C29 H29 0.9500
C30 C31 1.381(8)
C30 H30 0.9500
C31 C32 1.377(8)
C31 H31 0.9500
C32 C33 1.388(7)
C32 H32 0.9500
C33 H33 0.9500
C34 C39 1.373(6)
C34 C35 1.404(6)
C34 S1 1.793(5)
C35 C36 1.401(7)
C35 C40 1.490(7)
C36 C37 1.361(8)
C36 H36 0.9500
C37 C38 1.398(8)
C37 H37 0.9500
C38 C39 1.403(7)
C38 H38 0.9500
C39 H39 0.9500
C40 H40A 0.9800
C40 H40B 0.9800
C40 H40C 0.9800
C41 Cl3 1.678(8)
C41 Cl1 1.725(8)
C41 Cl2 1.779(9)
C41 H41 1.0000
O2 S1 1.506(3)

loop_
_geom_torsion_atom_site_label_1
_geom_torsion_atom_site_label_2
_geom_torsion_atom_site_label_3
_geom_torsion_atom_site_label_4
_geom_torsion
C6 C1 C2 C3 -5(4)
P1 C1 C2 C3 179.6(18)
C1 C2 C3 C4 9(4)
C2 C3 C4 C5 -12(3)
C3 C4 C5 C6 11(3)
C4 C5 C6 C1 -6(3)
C2 C1 C6 C5 4(3)
P1 C1 C6 C5 179.8(14)
C6' C1' C2' C3' 5(3)
P1 C1' C2' C3' -178.4(18)
C1' C2' C3' C4' -5(3)
C2' C3' C4' C5' 0(3)
C3' C4' C5' C6' 3(2)
C4' C5' C6' C1' -3(2)
C2' C1' C6' C5' -1(3)
P1 C1' C6' C5' -178.4(14)
C12 C7 C8 C9 0.4(8)
P1 C7 C8 C9 -179.4(5)
C7 C8 C9 C10 1.0(9)
C8 C9 C10 C11 -1.6(9)
C9 C10 C11 C12 0.9(8)
C10 C11 C12 C7 0.6(7)
C10 C11 C12 C19 -180.0(5)
C8 C7 C12 C11 -1.2(7)
P1 C7 C12 C11 178.6(4)
C8 C7 C12 C19 179.4(5)
P1 C7 C12 C19 -0.9(6)
C18 C13 C14 C15 -2.8(8)
P1 C13 C14 C15 178.4(5)
C13 C14 C15 C16 1.3(9)
C14 C15 C16 C17 0.2(9)
C15 C16 C17 C18 0.0(10)
C14 C13 C18 C17 3.0(9)
P1 C13 C18 C17 -178.4(5)
C16 C17 C18 C13 -1.7(10)
C11 C12 C19 O1 117.6(6)
C7 C12 C19 O1 -63.0(8)
C11 C12 C19 N1 -62.1(6)
C7 C12 C19 N1 117.4(5)
N1 C20 C21 C26 -119.2(4)
C27 C20 C21 C26 121.7(4)
N1 C20 C21 C22 58.0(5)
C27 C20 C21 C22 -61.1(6)
C26 C21 C22 C23 -2.1(7)
C20 C21 C22 C23 -179.2(4)
C21 C22 C23 C24 2.0(8)
C22 C23 C24 C25 -0.8(9)
C23 C24 C25 C26 -0.3(9)
C22 C21 C26 C25 1.0(7)
C20 C21 C26 C25 178.2(4)
C24 C25 C26 C21 0.2(8)
N1 C20 C27 C28 60.9(5)
C21 C20 C27 C28 -177.2(4)
N1 C20 C27 S1 -178.4(3)
C21 C20 C27 S1 -56.5(5)
C20 C27 C28 C33 56.1(6)
S1 C27 C28 C33 -70.3(5)
C20 C27 C28 C29 -126.4(4)
S1 C27 C28 C29 107.2(4)
C33 C28 C29 C30 -1.1(7)
C27 C28 C29 C30 -178.7(5)
C28 C29 C30 C31 0.6(9)
C29 C30 C31 C32 0.4(9)
C30 C31 C32 C33 -0.8(9)
C29 C28 C33 C32 0.8(7)
C27 C28 C33 C32 178.3(4)
C31 C32 C33 C28 0.2(9)
C39 C34 C35 C36 2.5(7)
S1 C34 C35 C36 177.1(4)
C39 C34 C35 C40 -176.9(5)
S1 C34 C35 C40 -2.2(6)
C34 C35 C36 C37 0.6(8)
C40 C35 C36 C37 180.0(6)
C35 C36 C37 C38 -2.7(9)
C36 C37 C38 C39 1.7(9)
C35 C34 C39 C38 -3.4(7)
S1 C34 C39 C38 -178.0(4)
C37 C38 C39 C34 1.2(8)
O1 C19 N1 C20 0.9(8)
C12 C19 N1 C20 -179.4(4)
C21 C20 N1 C19 88.5(5)
C27 C20 N1 C19 -145.7(4)
C2 C1 P1 C13 -25(2)
C6 C1 P1 C13 158.5(15)
C2 C1 P1 C7 82(2)
C6 C1 P1 C7 -94.1(16)
C2 C1 P1 C1' 12(4)
C6 C1 P1 C1' -164(7)
C18 C13 P1 C1 100.0(9)
C14 C13 P1 C1 -81.4(8)
C18 C13 P1 C7 -9.4(6)
C14 C13 P1 C7 169.2(4)
C18 C13 P1 C1' 90.9(9)
C14 C13 P1 C1' -90.4(8)
C8 C7 P1 C1 -18.1(8)
C12 C7 P1 C1 162.2(7)
C8 C7 P1 C13 93.3(5)
C12 C7 P1 C13 -86.4(4)
C8 C7 P1 C1' -3.8(7)
C12 C7 P1 C1' 176.5(7)
C2' C1' P1 C1 -165(7)
C6' C1' P1 C1 11(4)
C2' C1' P1 C13 -21(2)
C6' C1' P1 C13 155.4(15)
C2' C1' P1 C7 82(2)
C6' C1' P1 C7 -101.9(15)
C39 C34 S1 O2 6.2(4)
C35 C34 S1 O2 -168.6(3)
C39 C34 S1 C27 -107.1(4)
C35 C34 S1 C27 78.0(4)
C28 C27 S1 O2 91.7(3)
C20 C27 S1 O2 -32.7(4)
C28 C27 S1 C34 -155.4(3)
C20 C27 S1 C34 80.2(3)
